data_7218713
loop_
_publ_author_name
'An, Haiyan'
'Wang, Lin'
'Hu, Ying'
'Fei, Fei'

_publ_section_title
;
 Temperature-induced racemic compounds and chiral conglomerates based on
 polyoxometalates and lanthanides: syntheses, structures and catalytic
 properties
;
_journal_issue 7
_journal_name_full CrystEngComm
_journal_page_first 1531
_journal_paper_doi 10.1039/C4CE01802H
_journal_volume 17
_journal_year 2015
_chemical_formula_sum 'Co2 Eu H40 Mo10 N3 O50'
_chemical_formula_weight 2111.57
_chemical_name_systematic
; 
 ? 
;
_space_group_IT_number 4
_symmetry_cell_setting monoclinic
_symmetry_space_group_name_Hall 'P 2yb'
_symmetry_space_group_name_H-M 'P 1 21 1'
_atom_sites_solution_primary direct
_atom_sites_solution_secondary difmap
_audit_creation_method SHELXL-97
_cell_angle_alpha 90.00
_cell_angle_beta 114.060(2)
_cell_angle_gamma 90.00
_cell_formula_units_Z 2
_cell_length_a 10.5122(5)
_cell_length_b 18.6663(9)
_cell_length_c 12.2157(6)
_cell_measurement_reflns_used 8771
_cell_measurement_temperature 296(2)
_cell_measurement_theta_max 25.00
_cell_measurement_theta_min 1.83
_cell_volume 2188.76(19)
_computing_molecular_graphics 'Bruker SHELXTL'
_computing_publication_material 'Bruker SHELXTL'
_computing_structure_refinement 'SHELXL-97 (Sheldrick, 1997)'
_computing_structure_solution 'SHELXS-97 (Sheldrick, 1990)'
_diffrn_ambient_temperature 296(2)
_diffrn_detector_area_resol_mean 0.01
_diffrn_measured_fraction_theta_full 0.984
_diffrn_measured_fraction_theta_max 0.984
_diffrn_measurement_device_type 'Bruker Smart Apex CCD'
_diffrn_measurement_method \w-2\q
_diffrn_radiation_monochromator graphite
_diffrn_radiation_source 'fine-focus sealed tube'
_diffrn_radiation_type MoK\a
_diffrn_radiation_wavelength 0.71073
_diffrn_reflns_av_R_equivalents 0.0000
_diffrn_reflns_av_sigmaI/netI 0.0597
_diffrn_reflns_limit_h_max 12
_diffrn_reflns_limit_h_min -12
_diffrn_reflns_limit_k_max 22
_diffrn_reflns_limit_k_min -18
_diffrn_reflns_limit_l_max 14
_diffrn_reflns_limit_l_min -10
_diffrn_reflns_number 8771
_diffrn_reflns_theta_full 25.00
_diffrn_reflns_theta_max 25.00
_diffrn_reflns_theta_min 1.83
_diffrn_standards_decay_% none
_diffrn_standards_interval_count 0
_diffrn_standards_interval_time 0
_diffrn_standards_number 0
_exptl_absorpt_coefficient_mu 5.037
_exptl_absorpt_correction_T_max 0.470
_exptl_absorpt_correction_T_min 0.350
_exptl_absorpt_correction_type empirical
_exptl_absorpt_process_details 'ABSCOR by T.Higashi 8 March, 1995'
_exptl_crystal_colour 'dark green'
_exptl_crystal_density_diffrn 3.204
_exptl_crystal_density_method 'not measured'
_exptl_crystal_description block
_exptl_crystal_F_000 1996
_exptl_crystal_size_max 0.22
_exptl_crystal_size_mid 0.18
_exptl_crystal_size_min 0.15
_refine_diff_density_max 1.014
_refine_diff_density_min -1.228
_refine_diff_density_rms 0.181
_refine_ls_abs_structure_details 'Flack H D (1983), Acta Cryst. A39, 876-881'
_refine_ls_abs_structure_Flack 0.042(8)
_refine_ls_extinction_method none
_refine_ls_goodness_of_fit_ref 1.054
_refine_ls_hydrogen_treatment constr
_refine_ls_matrix_type full
_refine_ls_number_parameters 605
_refine_ls_number_reflns 8771
_refine_ls_number_restraints 25
_refine_ls_restrained_S_all 1.054
_refine_ls_R_factor_all 0.0302
_refine_ls_R_factor_gt 0.0301
_refine_ls_shift/su_max 0.001
_refine_ls_shift/su_mean 0.000
_refine_ls_structure_factor_coef Fsqd
_refine_ls_weighting_details 'calc w=1/[\s^2^(Fo^2^)+(0.0374P)^2^+1.1019P] where P=(Fo^2^+2Fc^2^)/3'
_refine_ls_weighting_scheme calc
_refine_ls_wR_factor_gt 0.0812
_refine_ls_wR_factor_ref 0.0813
_reflns_number_gt 8742
_reflns_number_total 8771
_reflns_threshold_expression >2sigma(I)
_cod_data_source_file c4ce01802h1.cif
_cod_data_source_block 4
_cod_depositor_comments
;
The following automatic conversions were performed:

'_symmetry_cell_setting' value 'Monoclinic' changed to 'monoclinic'
according to
/usr/data/users/saulius/crontab/automatic-downloads/rss-feeds/RSC/lib/dictionaries/cif_core.dic
dictionary named 'cif_core.dic' version 2.4.2 from 2011-04-26.

Automatic conversion script
Id: cif_fix_values 2827 2014-09-09 07:05:25Z andrius 

 Adding full bibliography for 7218710--7218713.cif.
;
_cod_original_cell_volume 2188.76(18)
_cod_original_sg_symbol_H-M P2(1)
_cod_original_formula_sum 'H40 Co2 Eu Mo10 N3 O50'
_cod_database_code 7218713

loop_
_symmetry_equiv_pos_as_xyz
'x, y, z'
'-x, y+1/2, -z'

loop_
_atom_site_label
_atom_site_type_symbol
_atom_site_fract_x
_atom_site_fract_y
_atom_site_fract_z
_atom_site_U_iso_or_equiv
_atom_site_adp_type
_atom_site_occupancy
_atom_site_symmetry_multiplicity
_atom_site_calc_flag
_atom_site_refinement_flags
Eu1 Eu 0.56449(3) 0.29941(2) 0.85785(3) 0.01713(9) Uani 1 1 d .
Mo1 Mo 0.64143(7) 0.43889(4) 0.37609(6) 0.01883(15) Uani 1 1 d .
Mo2 Mo 0.48169(6) 0.41487(4) 0.55462(6) 0.01506(14) Uani 1 1 d .
Mo3 Mo 0.57136(6) 0.51006(3) 0.79812(6) 0.01294(14) Uani 1 1 d .
Mo4 Mo 0.68634(6) 0.68560(3) 0.61005(6) 0.01384(14) Uani 1 1 d .
Mo5 Mo 0.93347(6) 0.67327(4) 1.11993(6) 0.01555(14) Uani 1 1 d .
Mo6 Mo 0.86956(6) 0.42257(3) 0.83849(6) 0.01289(13) Uani 1 1 d .
Mo7 Mo 0.81177(7) 0.76915(4) 0.87062(6) 0.01752(15) Uani 1 1 d .
Mo8 Mo 0.94915(6) 0.49700(4) 1.10108(6) 0.01697(15) Uani 1 1 d .
Mo9 Mo 1.01957(6) 0.62764(4) 0.73147(6) 0.01424(14) Uani 1 1 d .
Mo10 Mo 0.89495(6) 0.56003(3) 0.45881(6) 0.01562(14) Uani 1 1 d .
Co1 Co 0.83034(9) 0.59319(5) 0.85628(9) 0.0115(2) Uani 1 1 d .
Co2 Co 0.74156(10) 0.52561(5) 0.63461(8) 0.0117(2) Uani 1 1 d .
O1 O 0.9080(6) 0.6437(3) 0.4081(5) 0.0287(14) Uani 1 1 d .
O2 O 1.1083(6) 0.4982(3) 1.2154(5) 0.0286(14) Uani 1 1 d .
O3 O 0.7215(6) 0.8224(4) 0.9257(5) 0.0297(14) Uani 1 1 d .
O4 O 0.5390(5) 0.4319(3) 0.8584(4) 0.0172(11) Uani 1 1 d .
O5 O 0.8020(5) 0.6089(3) 0.5805(4) 0.0144(11) Uani 1 1 d .
O6 O 0.7471(6) 0.7485(3) 0.5442(5) 0.0232(13) Uani 1 1 d .
O7 O 0.7422(6) 0.3820(3) 0.3377(5) 0.0314(15) Uani 1 1 d .
O8 O 0.5240(5) 0.6654(4) 0.5042(5) 0.0262(14) Uani 1 1 d .
O9 O 0.9562(5) 0.3829(3) 0.7632(5) 0.0263(13) Uani 1 1 d .
O10 O 0.8330(6) 0.7237(3) 1.1700(5) 0.0282(14) Uani 1 1 d .
O11 O 0.8967(6) 0.8252(3) 0.8151(6) 0.0310(15) Uani 1 1 d .
O12 O 0.9037(5) 0.5303(3) 0.7757(4) 0.0130(11) Uani 1 1 d .
O13 O 0.7578(5) 0.6633(3) 0.9335(4) 0.0139(11) Uani 1 1 d .
O14 O 0.7110(5) 0.5330(3) 0.3545(5) 0.0224(12) Uani 1 1 d .
O15 O 0.8823(5) 0.6721(3) 0.7842(4) 0.0132(10) Uani 1 1 d .
O16 O 0.3241(5) 0.4155(4) 0.4408(5) 0.0274(14) Uani 1 1 d .
O17 O 1.0641(6) 0.7053(3) 0.6850(6) 0.0280(14) Uani 1 1 d .
O18 O 0.4364(5) 0.4950(3) 0.6405(5) 0.0191(12) Uani 1 1 d .
O19 O 0.4751(6) 0.3475(3) 0.6508(5) 0.0220(12) Uani 1 1 d .
O20 O 0.5035(5) 0.5776(3) 0.8502(5) 0.0216(12) Uani 1 1 d .
O21 O 0.9930(6) 0.5065(3) 0.4105(6) 0.0297(14) Uani 1 1 d .
O22 O 0.8255(5) 0.4691(3) 0.5497(4) 0.0148(11) Uani 1 1 d .
O23 O 1.1544(5) 0.6078(3) 0.8690(5) 0.0280(14) Uani 1 1 d .
O24 O 1.0470(5) 0.5648(3) 0.6238(5) 0.0176(12) Uani 1 1 d .
O25 O 0.6858(4) 0.4486(3) 0.7020(4) 0.0139(11) Uani 1 1 d .
O26 O 1.0076(5) 0.4460(3) 0.9857(5) 0.0190(12) Uani 1 1 d .
O27 O 0.9927(5) 0.5932(3) 1.0078(4) 0.0141(11) Uani 1 1 d .
O28 O 0.6660(5) 0.5865(3) 0.7152(4) 0.0136(11) Uani 1 1 d .
O29 O 0.4862(6) 0.4430(4) 0.2532(5) 0.0344(16) Uani 1 1 d .
O30 O 0.7811(5) 0.3544(3) 0.8765(5) 0.0218(12) Uani 1 1 d .
O31 O 0.5940(6) 0.3763(3) 0.4803(5) 0.0222(12) Uani 1 1 d .
O32 O 0.9693(5) 0.7406(3) 1.0148(5) 0.0196(12) Uani 1 1 d .
O33 O 0.8629(5) 0.5799(3) 1.1360(5) 0.0198(12) Uani 1 1 d .
O34 O 0.7698(5) 0.5109(3) 0.9128(4) 0.0129(11) Uani 1 1 d .
O35 O 0.5699(5) 0.5075(3) 0.4930(4) 0.0153(11) Uani 1 1 d .
O36 O 0.6511(5) 0.7404(3) 0.7226(5) 0.0219(13) Uani 1 1 d .
O37 O 0.8588(6) 0.4316(3) 1.1350(5) 0.0270(13) Uani 1 1 d .
O38 O 1.0966(5) 0.6718(3) 1.2333(5) 0.0285(14) Uani 1 1 d .
O1W O 0.6226(7) 0.3453(4) 1.0621(5) 0.0363(16) Uani 1 1 d .
O2W O 0.5022(6) 0.2060(3) 0.9663(6) 0.0293(14) Uani 1 1 d .
O3W O 0.6419(7) 0.2255(5) 0.7305(7) 0.061(3) Uani 1 1 d .
O4W O 0.7700(6) 0.2303(4) 0.9791(7) 0.046(2) Uani 1 1 d .
O5W O 0.3722(7) 0.2204(4) 0.7146(6) 0.0424(18) Uani 1 1 d .
O6W O 0.3369(6) 0.3398(4) 0.8478(6) 0.0360(16) Uani 1 1 d .
OW1 O 0.4165(7) 0.7402(4) 0.7902(6) 0.0450(18) Uani 1 1 d .
OW2 O 1.0055(7) 0.2914(4) 0.5828(6) 0.0481(18) Uani 1 1 d .
OW3 O 1.0361(7) 0.3590(4) 0.3803(7) 0.0442(18) Uani 1 1 d .
OW4 O 0.4135(7) 0.0716(4) 0.8843(6) 0.0385(16) Uani 1 1 d .
OW5 O 0.2002(8) 0.4391(5) 0.6778(9) 0.077(3) Uani 1 1 d .
OW6 O 0.3462(11) 0.4683(5) -0.0022(9) 0.080(3) Uani 1 1 d .
N1 N 0.2712(9) 0.7392(6) 0.5229(9) 0.057(3) Uani 1 1 d U
N2 N 0.2539(10) 0.5933(6) 0.4600(10) 0.065(3) Uani 1 1 d U
N3 N 0.6372(16) 0.0734(9) 0.7268(17) 0.074(5) Uani 0.70 1 d PU
N4 N 0.696(3) 0.0746(17) 0.853(3) 0.043(7) Uani 0.30 1 d PU

loop_
_atom_site_aniso_label
_atom_site_aniso_U_11
_atom_site_aniso_U_22
_atom_site_aniso_U_33
_atom_site_aniso_U_23
_atom_site_aniso_U_13
_atom_site_aniso_U_12
Eu1 0.02142(17) 0.0146(2) 0.01566(19) 0.00269(16) 0.00787(14) -0.00208(15)
Mo1 0.0241(3) 0.0209(4) 0.0118(3) -0.0033(3) 0.0076(2) -0.0050(3)
Mo2 0.0176(3) 0.0147(3) 0.0115(3) 0.0007(3) 0.0046(2) -0.0037(2)
Mo3 0.0153(3) 0.0119(3) 0.0136(3) 0.0009(3) 0.0079(2) -0.0005(2)
Mo4 0.0175(3) 0.0118(3) 0.0120(3) 0.0014(3) 0.0058(2) 0.0017(2)
Mo5 0.0180(3) 0.0166(4) 0.0121(3) -0.0030(3) 0.0061(2) 0.0007(3)
Mo6 0.0165(3) 0.0103(3) 0.0129(3) 0.0020(3) 0.0069(2) 0.0014(2)
Mo7 0.0264(3) 0.0120(3) 0.0160(3) -0.0010(3) 0.0105(3) -0.0001(3)
Mo8 0.0232(3) 0.0158(3) 0.0122(3) 0.0024(3) 0.0076(3) 0.0021(3)
Mo9 0.0160(3) 0.0144(3) 0.0140(3) -0.0025(3) 0.0077(2) -0.0020(2)
Mo10 0.0222(3) 0.0148(3) 0.0128(3) -0.0009(3) 0.0102(3) -0.0020(3)
Co1 0.0160(4) 0.0097(5) 0.0093(5) -0.0003(4) 0.0057(4) 0.0002(4)
Co2 0.0161(4) 0.0103(5) 0.0099(5) 0.0000(4) 0.0066(4) -0.0019(4)
O1 0.040(3) 0.025(3) 0.022(3) 0.003(3) 0.014(3) -0.007(3)
O2 0.030(3) 0.029(3) 0.020(3) 0.002(3) 0.004(2) 0.012(3)
O3 0.031(3) 0.033(4) 0.029(3) -0.005(3) 0.017(3) 0.008(3)
O4 0.020(2) 0.017(3) 0.018(3) 0.003(2) 0.011(2) -0.008(2)
O5 0.022(3) 0.012(3) 0.012(3) 0.006(2) 0.011(2) 0.000(2)
O6 0.034(3) 0.022(3) 0.023(3) 0.003(3) 0.020(3) -0.001(2)
O7 0.037(3) 0.035(4) 0.029(3) -0.008(3) 0.020(3) -0.012(3)
O8 0.019(3) 0.039(4) 0.018(3) 0.002(3) 0.005(2) 0.001(3)
O9 0.025(3) 0.019(3) 0.031(3) -0.001(3) 0.008(2) 0.004(2)
O10 0.032(3) 0.024(3) 0.033(3) -0.008(3) 0.017(3) 0.005(3)
O11 0.038(3) 0.025(3) 0.035(4) 0.000(3) 0.020(3) -0.003(3)
O12 0.018(2) 0.010(3) 0.011(2) -0.003(2) 0.006(2) -0.004(2)
O13 0.017(2) 0.015(3) 0.010(2) -0.003(2) 0.0057(19) 0.000(2)
O14 0.023(3) 0.028(3) 0.015(3) -0.001(3) 0.006(2) -0.007(2)
O15 0.016(2) 0.012(3) 0.011(2) -0.002(2) 0.0056(19) -0.001(2)
O16 0.021(3) 0.034(4) 0.021(3) 0.000(3) 0.003(2) -0.008(3)
O17 0.035(3) 0.023(3) 0.036(4) 0.004(3) 0.023(3) -0.005(2)
O18 0.014(2) 0.020(3) 0.023(3) 0.005(3) 0.007(2) 0.003(2)
O19 0.034(3) 0.021(3) 0.017(3) -0.001(3) 0.016(2) -0.008(2)
O20 0.025(3) 0.022(3) 0.026(3) 0.000(3) 0.019(2) 0.006(2)
O21 0.045(3) 0.022(3) 0.032(3) -0.006(3) 0.025(3) 0.006(3)
O22 0.020(2) 0.016(3) 0.014(3) 0.001(2) 0.012(2) 0.002(2)
O23 0.022(3) 0.032(4) 0.022(3) -0.005(3) 0.001(2) 0.006(2)
O24 0.014(2) 0.020(3) 0.018(3) -0.005(3) 0.007(2) 0.002(2)
O25 0.012(2) 0.017(3) 0.014(3) 0.003(2) 0.008(2) -0.005(2)
O26 0.019(2) 0.018(3) 0.015(3) -0.003(3) 0.002(2) 0.004(2)
O27 0.015(2) 0.017(3) 0.009(3) 0.001(2) 0.0038(19) 0.000(2)
O28 0.019(2) 0.010(3) 0.014(3) 0.003(2) 0.008(2) 0.002(2)
O29 0.033(3) 0.045(4) 0.015(3) -0.001(3) -0.001(2) -0.013(3)
O30 0.029(3) 0.012(3) 0.029(3) 0.003(3) 0.017(2) -0.001(2)
O31 0.034(3) 0.017(3) 0.020(3) 0.002(3) 0.016(2) 0.001(2)
O32 0.020(3) 0.021(3) 0.020(3) 0.001(3) 0.011(2) -0.003(2)
O33 0.022(3) 0.024(3) 0.021(3) 0.004(3) 0.016(2) 0.002(2)
O34 0.021(2) 0.011(3) 0.011(2) 0.000(2) 0.011(2) 0.001(2)
O35 0.015(2) 0.018(3) 0.011(2) 0.004(2) 0.0034(19) -0.004(2)
O36 0.019(2) 0.025(3) 0.022(3) 0.002(3) 0.008(2) 0.006(2)
O37 0.036(3) 0.027(4) 0.025(3) 0.003(3) 0.020(3) 0.004(3)
O38 0.026(3) 0.024(3) 0.030(3) -0.006(3) 0.005(2) -0.003(3)
O1W 0.058(4) 0.036(4) 0.015(3) -0.007(3) 0.015(3) -0.022(3)
O2W 0.039(3) 0.024(3) 0.030(3) 0.007(3) 0.020(3) -0.009(3)
O3W 0.036(4) 0.070(6) 0.062(5) -0.032(5) 0.005(3) 0.015(4)
O4W 0.026(3) 0.053(5) 0.056(5) 0.030(4) 0.015(3) 0.001(3)
O5W 0.052(4) 0.044(4) 0.028(4) -0.009(3) 0.013(3) -0.030(3)
O6W 0.026(3) 0.040(4) 0.043(4) 0.011(3) 0.014(3) -0.010(3)
OW1 0.068(5) 0.037(4) 0.029(4) -0.002(3) 0.019(3) 0.010(4)
OW2 0.065(4) 0.044(5) 0.033(4) 0.001(4) 0.017(3) 0.008(4)
OW3 0.053(4) 0.032(4) 0.054(5) -0.004(4) 0.029(4) 0.006(3)
OW4 0.056(4) 0.034(4) 0.028(4) -0.009(3) 0.020(3) -0.008(3)
OW5 0.051(4) 0.062(6) 0.128(9) 0.050(7) 0.048(5) 0.018(4)
OW6 0.133(8) 0.051(6) 0.064(6) -0.010(5) 0.048(6) 0.014(6)
N1 0.048(4) 0.046(5) 0.070(6) -0.019(5) 0.015(4) 0.004(4)
N2 0.050(5) 0.053(6) 0.075(6) 0.018(5) 0.008(4) -0.009(4)
N3 0.072(7) 0.052(8) 0.089(9) -0.004(7) 0.025(6) 0.012(6)
N4 0.028(9) 0.044(11) 0.062(11) -0.006(9) 0.022(8) 0.006(8)

loop_
_atom_type_symbol
_atom_type_description
_atom_type_scat_dispersion_real
_atom_type_scat_dispersion_imag
_atom_type_scat_source
O O 0.0106 0.0060 'International Tables Vol C Tables 4.2.6.8 and 6.1.1.4'
H H 0.0000 0.0000 'International Tables Vol C Tables 4.2.6.8 and 6.1.1.4'
N N 0.0061 0.0033 'International Tables Vol C Tables 4.2.6.8 and 6.1.1.4'
Co Co 0.3494 0.9721 'International Tables Vol C Tables 4.2.6.8 and 6.1.1.4'
Mo Mo -1.6832 0.6857 'International Tables Vol C Tables 4.2.6.8 and 6.1.1.4'
Eu Eu -0.1578 3.6682 'International Tables Vol C Tables 4.2.6.8 and 6.1.1.4'

loop_
_geom_angle_atom_site_label_1
_geom_angle_atom_site_label_2
_geom_angle_atom_site_label_3
_geom_angle
O30 Eu1 O4W 66.4(2)
O30 Eu1 O2W 134.7(2)
O4W Eu1 O2W 70.0(2)
O30 Eu1 O3W 75.9(2)
O4W Eu1 O3W 69.3(3)
O2W Eu1 O3W 100.1(3)
O30 Eu1 O6W 137.0(2)
O4W Eu1 O6W 142.7(2)
O2W Eu1 O6W 77.0(2)
O3W Eu1 O6W 135.0(2)
O30 Eu1 O19 83.87(18)
O4W Eu1 O19 133.3(2)
O2W Eu1 O19 137.71(19)
O3W Eu1 O19 69.0(2)
O6W Eu1 O19 83.23(19)
O30 Eu1 O4 71.12(17)
O4W Eu1 O4 126.5(2)
O2W Eu1 O4 131.08(19)
O3W Eu1 O4 128.7(3)
O6W Eu1 O4 65.97(19)
O19 Eu1 O4 69.31(18)
O30 Eu1 O1W 85.5(2)
O4W Eu1 O1W 77.0(3)
O2W Eu1 O1W 73.1(2)
O3W Eu1 O1W 145.8(2)
O6W Eu1 O1W 77.2(2)
O19 Eu1 O1W 137.8(2)
O4 Eu1 O1W 68.6(2)
O30 Eu1 O5W 139.9(2)
O4W Eu1 O5W 111.9(3)
O2W Eu1 O5W 69.1(2)
O3W Eu1 O5W 67.2(2)
O6W Eu1 O5W 70.0(2)
O19 Eu1 O5W 69.1(2)
O4 Eu1 O5W 121.5(2)
O1W Eu1 O5W 134.3(2)
O7 Mo1 O29 105.4(3)
O7 Mo1 O31 99.2(3)
O29 Mo1 O31 101.2(3)
O7 Mo1 O14 102.4(3)
O29 Mo1 O14 96.7(3)
O31 Mo1 O14 147.0(2)
O7 Mo1 O35 159.2(2)
O29 Mo1 O35 94.9(3)
O31 Mo1 O35 71.7(2)
O14 Mo1 O35 79.4(2)
O7 Mo1 O22 91.3(2)
O29 Mo1 O22 161.5(3)
O31 Mo1 O22 83.5(2)
O14 Mo1 O22 71.5(2)
O35 Mo1 O22 69.38(16)
O16 Mo2 O19 105.5(3)
O16 Mo2 O31 101.7(3)
O19 Mo2 O31 104.6(3)
O16 Mo2 O18 93.7(3)
O19 Mo2 O18 95.9(2)
O31 Mo2 O18 149.8(2)
O16 Mo2 O35 96.9(2)
O19 Mo2 O35 157.4(2)
O31 Mo2 O35 73.0(2)
O18 Mo2 O35 79.5(2)
O16 Mo2 O25 163.4(3)
O19 Mo2 O25 87.1(2)
O31 Mo2 O25 85.0(2)
O18 Mo2 O25 74.01(19)
O35 Mo2 O25 70.27(17)
O20 Mo3 O4 106.4(3)
O20 Mo3 O18 103.7(3)
O4 Mo3 O18 96.5(2)
O20 Mo3 O34 102.2(2)
O4 Mo3 O34 92.2(2)
O18 Mo3 O34 149.0(2)
O20 Mo3 O28 91.6(2)
O4 Mo3 O28 160.8(2)
O18 Mo3 O28 85.4(2)
O34 Mo3 O28 77.16(19)
O20 Mo3 O25 161.8(2)
O4 Mo3 O25 91.8(2)
O18 Mo3 O25 74.78(19)
O34 Mo3 O25 75.30(19)
O28 Mo3 O25 70.18(19)
O20 Mo3 Co1 90.37(19)
O4 Mo3 Co1 131.44(16)
O18 Mo3 Co1 123.91(16)
O34 Mo3 Co1 39.26(15)
O28 Mo3 Co1 39.49(12)
O25 Mo3 Co1 76.27(12)
O6 Mo4 O8 104.3(3)
O6 Mo4 O36 101.4(3)
O8 Mo4 O36 103.9(3)
O6 Mo4 O5 92.0(2)
O8 Mo4 O5 101.4(3)
O36 Mo4 O5 147.2(2)
O6 Mo4 O15 98.5(2)
O8 Mo4 O15 156.8(3)
O36 Mo4 O15 75.5(2)
O5 Mo4 O15 72.97(19)
O6 Mo4 O28 163.7(2)
O8 Mo4 O28 87.4(2)
O36 Mo4 O28 86.5(2)
O5 Mo4 O28 74.28(19)
O15 Mo4 O28 69.41(17)
O6 Mo4 Co2 129.6(2)
O8 Mo4 Co2 87.1(2)
O36 Mo4 Co2 123.62(18)
O5 Mo4 Co2 37.73(14)
O15 Mo4 Co2 74.74(14)
O28 Mo4 Co2 38.23(13)
O10 Mo5 O38 106.4(3)
O10 Mo5 O32 101.3(3)
O38 Mo5 O32 98.4(3)
O10 Mo5 O33 98.1(3)
O38 Mo5 O33 101.7(3)
O32 Mo5 O33 146.7(2)
O10 Mo5 O27 159.9(2)
O38 Mo5 O27 92.7(2)
O32 Mo5 O27 81.5(2)
O33 Mo5 O27 71.3(2)
O10 Mo5 O13 92.0(2)
O38 Mo5 O13 160.7(2)
O32 Mo5 O13 71.9(2)
O33 Mo5 O13 80.8(2)
O27 Mo5 O13 69.80(17)
O9 Mo6 O30 106.6(3)
O9 Mo6 O26 104.4(2)
O30 Mo6 O26 101.9(3)
O9 Mo6 O25 101.5(2)
O30 Mo6 O25 87.8(2)
O26 Mo6 O25 148.3(2)
O9 Mo6 O12 90.6(2)
O30 Mo6 O12 157.6(2)
O26 Mo6 O12 87.1(2)
O25 Mo6 O12 74.63(19)
O9 Mo6 O34 160.5(2)
O30 Mo6 O34 92.2(2)
O26 Mo6 O34 75.7(2)
O25 Mo6 O34 73.85(19)
O12 Mo6 O34 69.94(18)
O9 Mo6 Co2 89.3(2)
O30 Mo6 Co2 125.53(18)
O26 Mo6 Co2 124.49(18)
O25 Mo6 Co2 37.75(14)
O12 Mo6 Co2 38.47(12)
O34 Mo6 Co2 75.42(12)
O11 Mo7 O3 105.7(3)
O11 Mo7 O32 98.0(3)
O3 Mo7 O32 102.1(3)
O11 Mo7 O36 101.3(3)
O3 Mo7 O36 96.6(3)
O32 Mo7 O36 148.3(3)
O11 Mo7 O13 157.0(2)
O3 Mo7 O13 96.8(3)
O32 Mo7 O13 72.1(2)
O36 Mo7 O13 80.5(2)
O11 Mo7 O15 89.0(2)
O3 Mo7 O15 163.2(2)
O32 Mo7 O15 83.5(2)
O36 Mo7 O15 71.99(19)
O13 Mo7 O15 69.61(18)
O2 Mo8 O37 105.8(3)
O2 Mo8 O33 101.8(3)
O37 Mo8 O33 99.4(2)
O2 Mo8 O26 95.9(3)
O37 Mo8 O26 101.2(3)
O33 Mo8 O26 148.0(2)
O2 Mo8 O27 94.0(3)
O37 Mo8 O27 159.7(2)
O33 Mo8 O27 71.7(2)
O26 Mo8 O27 80.8(2)
O2 Mo8 O34 161.9(3)
O37 Mo8 O34 90.8(2)
O33 Mo8 O34 82.2(2)
O26 Mo8 O34 73.31(19)
O27 Mo8 O34 70.26(17)
O17 Mo9 O23 106.2(3)
O17 Mo9 O24 99.1(3)
O23 Mo9 O24 104.3(2)
O17 Mo9 O15 95.1(3)
O23 Mo9 O15 100.9(2)
O24 Mo9 O15 146.2(2)
O17 Mo9 O5 100.4(2)
O23 Mo9 O5 153.2(2)
O24 Mo9 O5 74.29(19)
O15 Mo9 O5 73.02(18)
O17 Mo9 O12 166.5(2)
O23 Mo9 O12 84.8(2)
O24 Mo9 O12 85.4(2)
O15 Mo9 O12 74.8(2)
O5 Mo9 O12 68.39(17)
O17 Mo9 Co1 132.8(2)
O23 Mo9 Co1 85.0(2)
O24 Mo9 Co1 122.80(17)
O15 Mo9 Co1 38.00(15)
O5 Mo9 Co1 74.31(13)
O12 Mo9 Co1 38.55(12)
O21 Mo10 O1 105.2(3)
O21 Mo10 O14 101.9(3)
O1 Mo10 O14 102.1(3)
O21 Mo10 O24 91.6(3)
O1 Mo10 O24 100.2(3)
O14 Mo10 O24 149.8(2)
O21 Mo10 O5 160.4(3)
O1 Mo10 O5 89.4(2)
O14 Mo10 O5 87.4(2)
O24 Mo10 O5 72.74(19)
O21 Mo10 O22 95.2(3)
O1 Mo10 O22 159.6(2)
O14 Mo10 O22 72.0(2)
O24 Mo10 O22 80.0(2)
O5 Mo10 O22 71.09(18)
O28 Co1 O34 87.7(2)
O28 Co1 O15 87.6(2)
O34 Co1 O15 174.4(2)
O28 Co1 O12 84.2(2)
O34 Co1 O12 87.4(2)
O15 Co1 O12 89.1(2)
O28 Co1 O13 95.4(2)
O34 Co1 O13 96.4(2)
O15 Co1 O13 87.0(2)
O12 Co1 O13 176.1(2)
O28 Co1 O27 174.7(2)
O34 Co1 O27 87.0(2)
O15 Co1 O27 97.7(2)
O12 Co1 O27 96.3(2)
O13 Co1 O27 84.5(2)
O28 Co1 Co2 42.27(16)
O34 Co1 Co2 87.58(15)
O15 Co1 Co2 86.94(15)
O12 Co1 Co2 41.95(14)
O13 Co1 Co2 137.41(14)
O27 Co1 Co2 138.12(16)
O28 Co1 Mo3 48.21(16)
O34 Co1 Mo3 41.40(14)
O15 Co1 Mo3 134.70(14)
O12 Co1 Mo3 94.61(15)
O13 Co1 Mo3 87.98(15)
O27 Co1 Mo3 126.50(16)
Co2 Co1 Mo3 67.51(3)
O28 Co1 Mo9 95.72(16)
O34 Co1 Mo9 137.91(15)
O15 Co1 Mo9 39.89(15)
O12 Co1 Mo9 51.48(15)
O13 Co1 Mo9 124.78(16)
O27 Co1 Mo9 88.70(15)
Co2 Co1 Mo9 68.57(3)
Mo3 Co1 Mo9 136.04(4)
O12 Co2 O25 87.8(2)
O12 Co2 O28 84.8(2)
O25 Co2 O28 87.6(2)
O12 Co2 O5 88.5(2)
O25 Co2 O5 174.3(2)
O28 Co2 O5 87.7(2)
O12 Co2 O22 94.4(2)
O25 Co2 O22 96.4(2)
O28 Co2 O22 175.9(2)
O5 Co2 O22 88.2(2)
O12 Co2 O35 172.4(2)
O25 Co2 O35 85.1(2)
O28 Co2 O35 97.6(2)
O5 Co2 O35 98.8(2)
O22 Co2 O35 83.6(2)
O12 Co2 Co1 42.48(16)
O25 Co2 Co1 87.78(16)
O28 Co2 Co1 42.37(14)
O5 Co2 Co1 86.58(16)
O22 Co2 Co1 136.63(15)
O35 Co2 Co1 139.69(16)
O12 Co2 Mo6 48.06(16)
O25 Co2 Mo6 41.77(14)
O28 Co2 Mo6 95.46(16)
O5 Co2 Mo6 135.62(15)
O22 Co2 Mo6 86.99(15)
O35 Co2 Mo6 124.37(16)
Co1 Co2 Mo6 67.86(3)
O12 Co2 Mo4 96.36(16)
O25 Co2 Mo4 136.09(16)
O28 Co2 Mo4 49.60(16)
O5 Co2 Mo4 40.24(15)
O22 Co2 Mo4 126.61(16)
O35 Co2 Mo4 90.70(16)
Co1 Co2 Mo4 67.94(3)
Mo6 Co2 Mo4 135.81(4)
Mo3 O4 Eu1 142.9(3)
Co2 O5 Mo4 102.0(2)
Co2 O5 Mo10 101.1(2)
Mo4 O5 Mo10 149.0(3)
Co2 O5 Mo9 102.1(2)
Mo4 O5 Mo9 103.0(2)
Mo10 O5 Mo9 91.91(18)
Co2 O12 Co1 95.6(2)
Co2 O12 Mo6 93.5(2)
Co1 O12 Mo6 102.9(2)
Co2 O12 Mo9 100.7(2)
Co1 O12 Mo9 90.0(2)
Mo6 O12 Mo9 159.8(2)
Co1 O13 Mo5 102.8(2)
Co1 O13 Mo7 102.7(2)
Mo5 O13 Mo7 93.10(18)
Mo10 O14 Mo1 118.8(3)
Co1 O15 Mo9 102.1(2)
Co1 O15 Mo4 101.3(2)
Mo9 O15 Mo4 104.0(2)
Co1 O15 Mo7 100.7(2)
Mo9 O15 Mo7 150.1(2)
Mo4 O15 Mo7 90.20(17)
Mo3 O18 Mo2 114.0(2)
Mo2 O19 Eu1 147.8(3)
Co2 O22 Mo1 103.6(2)
Co2 O22 Mo10 99.3(2)
Mo1 O22 Mo10 92.86(18)
Mo9 O24 Mo10 116.6(2)
Co2 O25 Mo6 100.5(2)
Co2 O25 Mo2 103.3(2)
Mo6 O25 Mo2 150.0(3)
Co2 O25 Mo3 99.5(2)
Mo6 O25 Mo3 102.7(2)
Mo2 O25 Mo3 91.21(16)
Mo6 O26 Mo8 117.1(3)
Co1 O27 Mo8 101.5(2)
Co1 O27 Mo5 102.9(2)
Mo8 O27 Mo5 93.24(19)
Co2 O28 Co1 95.4(2)
Co2 O28 Mo3 102.5(2)
Co1 O28 Mo3 92.3(2)
Co2 O28 Mo4 92.2(2)
Co1 O28 Mo4 101.4(2)
Mo3 O28 Mo4 159.0(2)
Mo6 O30 Eu1 150.0(3)
Mo2 O31 Mo1 117.5(3)
Mo5 O32 Mo7 117.1(2)
Mo8 O33 Mo5 117.8(3)
Co1 O34 Mo3 99.3(2)
Co1 O34 Mo8 101.2(2)
Mo3 O34 Mo8 153.6(3)
Co1 O34 Mo6 99.2(2)
Mo3 O34 Mo6 103.3(2)
Mo8 O34 Mo6 89.65(17)
Co2 O35 Mo2 101.3(2)
Co2 O35 Mo1 103.4(2)
Mo2 O35 Mo1 93.7(2)
Mo4 O36 Mo7 118.0(3)

loop_
_geom_bond_atom_site_label_1
_geom_bond_atom_site_label_2
_geom_bond_distance
Eu1 O30 2.423(5)
Eu1 O4W 2.432(6)
Eu1 O2W 2.436(6)
Eu1 O3W 2.453(8)
Eu1 O6W 2.464(6)
Eu1 O19 2.480(6)
Eu1 O4 2.489(6)
Eu1 O1W 2.467(6)
Eu1 O5W 2.537(6)
Mo1 O7 1.696(6)
Mo1 O29 1.710(5)
Mo1 O31 1.937(5)
Mo1 O14 1.961(6)
Mo1 O35 2.264(5)
Mo1 O22 2.283(5)
Mo2 O16 1.673(5)
Mo2 O19 1.742(6)
Mo2 O31 1.901(5)
Mo2 O18 1.993(6)
Mo2 O35 2.233(5)
Mo2 O25 2.256(5)
Mo3 O20 1.695(5)
Mo3 O4 1.729(5)
Mo3 O18 1.890(5)
Mo3 O34 1.982(5)
Mo3 O28 2.207(5)
Mo3 O25 2.302(5)
Mo3 Co1 2.9577(11)
Mo4 O6 1.689(6)
Mo4 O8 1.711(5)
Mo4 O36 1.868(6)
Mo4 O5 2.004(5)
Mo4 O15 2.294(5)
Mo4 O28 2.312(5)
Mo4 Co2 3.0339(12)
Mo5 O10 1.703(6)
Mo5 O38 1.710(5)
Mo5 O32 1.940(6)
Mo5 O33 1.935(6)
Mo5 O27 2.279(5)
Mo5 O13 2.281(5)
Mo6 O9 1.704(6)
Mo6 O30 1.746(5)
Mo6 O26 1.845(5)
Mo6 O25 2.030(5)
Mo6 O12 2.233(5)
Mo6 O34 2.328(5)
Mo6 Co2 2.9967(12)
Mo7 O11 1.686(6)
Mo7 O3 1.692(6)
Mo7 O32 1.936(5)
Mo7 O36 1.980(6)
Mo7 O13 2.274(5)
Mo7 O15 2.363(5)
Mo8 O2 1.687(5)
Mo8 O37 1.699(6)
Mo8 O33 1.927(6)
Mo8 O26 1.994(5)
Mo8 O27 2.271(5)
Mo8 O34 2.319(5)
Mo9 O17 1.691(6)
Mo9 O23 1.739(5)
Mo9 O24 1.870(5)
Mo9 O15 1.986(5)
Mo9 O5 2.305(5)
Mo9 O12 2.369(5)
Mo9 Co1 3.0278(12)
Mo10 O21 1.704(6)
Mo10 O1 1.706(6)
Mo10 O14 1.900(5)
Mo10 O24 2.000(5)
Mo10 O5 2.276(5)
Mo10 O22 2.303(5)
Co1 O28 1.882(5)
Co1 O34 1.897(5)
Co1 O15 1.906(5)
Co1 O12 1.887(5)
Co1 O13 1.942(5)
Co1 O27 1.940(5)
Co1 Co2 2.7811(14)
Co2 O12 1.868(5)
Co2 O25 1.866(5)
Co2 O28 1.879(5)
Co2 O5 1.898(5)
Co2 O22 1.927(5)
Co2 O35 1.954(5)
N3 N4 1.40(3)
